data_9015099
loop_
_publ_author_name
'Henning, P. A.'
'Adolfsson, E.'
'Grins, J.'

_publ_section_title
;
 The chalcogenide phosphate apatites Ca10(PO4)6S, Sr10(PO4)6S, Ba10(PO4)6S and Ca10(PO4)6Se
;
_journal_name_full 'Zeitschrift fur Kristallographie'
_journal_page_first 226
_journal_page_last 230
_journal_volume 215
_journal_year 2000
_chemical_compound_source Synthetic
_chemical_formula_sum 'Ca10 O24 P6 Se'
_space_group_IT_number 147
_symmetry_space_group_name_Hall '-P 3'
_symmetry_space_group_name_H-M 'P -3'
_cell_angle_alpha 90
_cell_angle_beta 90
_cell_angle_gamma 120
_cell_length_a 9.5007
_cell_length_b 9.5007
_cell_length_c 6.8406
_cell_formula_units_Z 1
_cell_volume 534.732
_database_code_amcsd 0019724
_exptl_crystal_density_diffrn 3.259
_cod_original_formula_sum 'Ca10 P6 O24 Se'
_cod_database_code 9015099
_amcsd_formula_title Ca10(PO4)6Se

loop_
_space_group_symop_operation_xyz
x,y,z
y,-x+y,-z
-x+y,-x,z
-x,-y,-z
-y,x-y,z
x-y,x,-z

loop_
_atom_site_label
_atom_site_fract_x
_atom_site_fract_y
_atom_site_fract_z
_atom_site_U_iso_or_equiv
Ca11 0.33333 0.66667 0.02210 0.00350
Ca12 0.33333 0.66667 0.50980 0.00350
Ca2 0.24970 0.98640 0.25000 0.00350
P 0.40010 0.37120 0.24760 0.00780
O1 0.32570 0.48710 0.25050 0.00900
O2 0.58550 0.46850 0.19260 0.00900
O31 0.30230 0.23400 0.09520 0.00900
O32 0.39200 0.29180 0.44680 0.00900
Se 0.00000 0.00000 0.50000 0.00540

loop_
_cod_related_entry_id
_cod_related_entry_database
_cod_related_entry_code
1 AMCSD 0019724
